data_7237910
loop_
_publ_author_name
'Zhang, Tingting'
'Gao, Heqi'
'Lv, Anqi'
'Wang, Ziyi'
'Gong, Yongyang'
'Ding, Dan'
'Ma, Huili'
'Zhang, Yongming'
'Yuan, Wang Zhang'

_publ_section_title
;
 Hydrogen bonding boosted the persistent room temperature phosphorescence
 of pure organic compounds for multiple applications
;
_journal_issue 29
_journal_name_full 'Journal of Materials Chemistry C'
_journal_page_first 9095
_journal_paper_doi 10.1039/C9TC02879J
_journal_volume 7
_journal_year 2019
_chemical_formula_moiety 'C19 H13 N O2'
_chemical_formula_sum 'C19 H13 N O2'
_chemical_formula_weight 287.30
_space_group_crystal_system monoclinic
_space_group_IT_number 14
_space_group_name_Hall '-P 2ybc'
_space_group_name_H-M_alt 'P 1 21/c 1'
_atom_sites_solution_hydrogens geom
_audit_creation_method SHELXL-2016/6
_audit_update_record
;
2019-05-13 deposited with the CCDC.	2019-07-02 downloaded from the CCDC.
;
_cell_angle_alpha 90
_cell_angle_beta 101.026(2)
_cell_angle_gamma 90
_cell_formula_units_Z 8
_cell_length_a 27.6342(16)
_cell_length_b 8.7182(5)
_cell_length_c 12.6486(7)
_cell_measurement_reflns_used 9965
_cell_measurement_temperature 298(2)
_cell_measurement_theta_max 64.87
_cell_measurement_theta_min 3.26
_cell_volume 2991.1(3)
_computing_structure_refinement 'SHELXL-2016/6 (Sheldrick, 2016)'
_computing_structure_solution 'SHELXT 2014/5 (Sheldrick, 2014)'
_diffrn_ambient_temperature 298(2)
_diffrn_measured_fraction_theta_full 0.997
_diffrn_measured_fraction_theta_max 0.997
_diffrn_measurement_device_type 'Bruker APEX-II CCD'
_diffrn_measurement_method '\f and \w scans'
_diffrn_radiation_type CuK\a
_diffrn_radiation_wavelength 1.54178
_diffrn_reflns_av_R_equivalents 0.0699
_diffrn_reflns_av_unetI/netI 0.0288
_diffrn_reflns_Laue_measured_fraction_full 0.997
_diffrn_reflns_Laue_measured_fraction_max 0.997
_diffrn_reflns_limit_h_max 32
_diffrn_reflns_limit_h_min -32
_diffrn_reflns_limit_k_max 10
_diffrn_reflns_limit_k_min -10
_diffrn_reflns_limit_l_max 14
_diffrn_reflns_limit_l_min -14
_diffrn_reflns_number 46055
_diffrn_reflns_point_group_measured_fraction_full 0.997
_diffrn_reflns_point_group_measured_fraction_max 0.997
_diffrn_reflns_theta_full 65.139
_diffrn_reflns_theta_max 65.139
_diffrn_reflns_theta_min 3.259
_exptl_absorpt_coefficient_mu 0.668
_exptl_crystal_colour colorless
_exptl_crystal_density_diffrn 1.276
_exptl_crystal_description block
_exptl_crystal_F_000 1200
_exptl_crystal_size_max 0.220
_exptl_crystal_size_mid 0.200
_exptl_crystal_size_min 0.180
_exptl_transmission_factor_max 0.7526
_exptl_transmission_factor_min 0.6714
_refine_diff_density_max 0.154
_refine_diff_density_min -0.168
_refine_diff_density_rms 0.031
_refine_ls_extinction_coef 0.00200(19)
_refine_ls_extinction_expression Fc^*^=kFc[1+0.001xFc^2^\l^3^/sin(2\q)]^-1/4^
_refine_ls_extinction_method 'SHELXL-2016/6 (Sheldrick 2016)'
_refine_ls_goodness_of_fit_ref 1.052
_refine_ls_hydrogen_treatment constr
_refine_ls_matrix_type full
_refine_ls_number_parameters 400
_refine_ls_number_reflns 5080
_refine_ls_number_restraints 0
_refine_ls_restrained_S_all 1.052
_refine_ls_R_factor_all 0.0712
_refine_ls_R_factor_gt 0.0480
_refine_ls_shift/su_max 0.000
_refine_ls_shift/su_mean 0.000
_refine_ls_structure_factor_coef Fsqd
_refine_ls_weighting_details 'w=1/[\s^2^(Fo^2^)+(0.0485P)^2^+0.9006P] where P=(Fo^2^+2Fc^2^)/3'
_refine_ls_weighting_scheme calc
_refine_ls_wR_factor_gt 0.1094
_refine_ls_wR_factor_ref 0.1253
_reflns_Friedel_coverage 0.000
_reflns_number_gt 3716
_reflns_number_total 5080
_reflns_threshold_expression 'I > 2\s(I)'
_cod_data_source_file c9tc02879j3.cif
_cod_data_source_block aa_a
_cod_original_sg_symbol_H-M 'P 21/c'
_cod_database_code 7237910
_shelx_shelxl_version_number 2016/6
_shelx_space_group_comment
;
The symmetry employed for this shelxl refinement is uniquely defined
by the following loop, which should always be used as a source of
symmetry information in preference to the above space-group names.
They are only intended as comments.
;
_shelx_estimated_absorpt_t_min 0.867
_shelx_estimated_absorpt_t_max 0.889

loop_
_space_group_symop_operation_xyz
'x, y, z'
'-x, y+1/2, -z+1/2'
'-x, -y, -z'
'x, -y-1/2, z-1/2'

loop_
_atom_site_label
_atom_site_type_symbol
_atom_site_fract_x
_atom_site_fract_y
_atom_site_fract_z
_atom_site_U_iso_or_equiv
_atom_site_adp_type
_atom_site_occupancy
_atom_site_site_symmetry_order
_atom_site_calc_flag
_atom_site_refinement_flags_posn
_atom_site_refinement_flags_adp
O1 O 0.54060(6) 0.60955(19) 0.09368(12) 0.0712(4) Uani 1 1 d . .
H1 H 0.528431 0.594541 0.030154 0.107 Uiso 1 1 calc R U
C1 C 0.65295(7) 0.5959(3) 0.18505(15) 0.0536(5) Uani 1 1 d . .
N1 N 0.62325(6) 0.6613(2) 0.25114(13) 0.0558(4) Uani 1 1 d . .
O2 O 0.50338(6) 0.38813(19) 0.11025(12) 0.0750(5) Uani 1 1 d . .
C2 C 0.65392(8) 0.4470(3) 0.14881(18) 0.0661(6) Uani 1 1 d . .
H2 H 0.631987 0.373658 0.164999 0.079 Uiso 1 1 calc R U
N2 N 0.87221(6) 0.6549(2) 0.64922(13) 0.0552(4) Uani 1 1 d . .
O3 O 0.95081(6) 0.52471(19) 0.57555(15) 0.0801(5) Uani 1 1 d . .
H3A H 0.966122 0.462204 0.546345 0.120 Uiso 1 1 calc R U
C3 C 0.68862(10) 0.4108(3) 0.0877(2) 0.0820(7) Uani 1 1 d . .
H3 H 0.690318 0.310771 0.063161 0.098 Uiso 1 1 calc R U
O4 O 0.99680(7) 0.6862(2) 0.50338(16) 0.0919(6) Uani 1 1 d . .
C4 C 0.72096(10) 0.5192(4) 0.0618(2) 0.0872(8) Uani 1 1 d . .
H4 H 0.743749 0.491045 0.019953 0.105 Uiso 1 1 calc R U
C7 C 0.67537(7) 0.8470(3) 0.21392(17) 0.0609(6) Uani 1 1 d . .
C6 C 0.68559(7) 0.7081(3) 0.16073(16) 0.0585(5) Uani 1 1 d . .
C5 C 0.71986(8) 0.6677(4) 0.09714(19) 0.0748(7) Uani 1 1 d . .
H5 H 0.741541 0.740390 0.079111 0.090 Uiso 1 1 calc R U
C9 C 0.67669(11) 1.1023(3) 0.2793(2) 0.0908(9) Uani 1 1 d . .
H9 H 0.690655 1.199708 0.285853 0.109 Uiso 1 1 calc R U
C8 C 0.69565(10) 0.9932(3) 0.2218(2) 0.0789(7) Uani 1 1 d . .
H8 H 0.721892 1.016406 0.188268 0.095 Uiso 1 1 calc R U
C10 C 0.63690(11) 1.0710(3) 0.3284(2) 0.0877(8) Uani 1 1 d . .
H10 H 0.623754 1.149133 0.364228 0.105 Uiso 1 1 calc R U
C11 C 0.61639(9) 0.9254(3) 0.3249(2) 0.0741(7) Uani 1 1 d . .
H11 H 0.590168 0.903310 0.358819 0.089 Uiso 1 1 calc R U
C12 C 0.63680(7) 0.8148(3) 0.26867(16) 0.0573(5) Uani 1 1 d . .
C15 C 0.58529(10) 0.4892(4) 0.48816(19) 0.0887(9) Uani 1 1 d . .
H15 H 0.595809 0.489461 0.562534 0.106 Uiso 1 1 calc R U
C14 C 0.61036(9) 0.5733(3) 0.42408(17) 0.0759(7) Uani 1 1 d . .
H14 H 0.638169 0.628743 0.455407 0.091 Uiso 1 1 calc R U
C13 C 0.59462(7) 0.5763(3) 0.31325(16) 0.0555(5) Uani 1 1 d . .
C16 C 0.54486(10) 0.4050(3) 0.44259(19) 0.0840(8) Uani 1 1 d . .
H16 H 0.528149 0.347359 0.486014 0.101 Uiso 1 1 calc R U
C17 C 0.52885(8) 0.4055(3) 0.33247(17) 0.0686(6) Uani 1 1 d . .
H17 H 0.501628 0.346802 0.302112 0.082 Uiso 1 1 calc R U
C18 C 0.55290(7) 0.4927(2) 0.26614(15) 0.0527(5) Uani 1 1 d . .
C19 C 0.53132(7) 0.4961(2) 0.14968(16) 0.0515(5) Uani 1 1 d . .
C20 C 0.83684(7) 0.6237(3) 0.55753(16) 0.0549(5) Uani 1 1 d . .
C21 C 0.82528(8) 0.7070(3) 0.46260(17) 0.0680(6) Uani 1 1 d . .
H21 H 0.842483 0.795567 0.452019 0.082 Uiso 1 1 calc R U
C22 C 0.78733(8) 0.6532(3) 0.38461(19) 0.0773(7) Uani 1 1 d . .
H22 H 0.778713 0.706981 0.320257 0.093 Uiso 1 1 calc R U
C23 C 0.76176(9) 0.5215(3) 0.3996(2) 0.0797(7) Uani 1 1 d . .
H23 H 0.736505 0.487766 0.345072 0.096 Uiso 1 1 calc R U
C24 C 0.77303(8) 0.4395(3) 0.4938(2) 0.0720(7) Uani 1 1 d . .
H24 H 0.755484 0.351099 0.503187 0.086 Uiso 1 1 calc R U
C25 C 0.81117(7) 0.4901(3) 0.57551(17) 0.0569(5) Uani 1 1 d . .
C26 C 0.83164(7) 0.4396(2) 0.68392(17) 0.0555(5) Uani 1 1 d . .
C27 C 0.82101(8) 0.3199(3) 0.7484(2) 0.0714(6) Uani 1 1 d . .
H27 H 0.796251 0.249804 0.722115 0.086 Uiso 1 1 calc R U
C28 C 0.84776(10) 0.3066(3) 0.8520(2) 0.0792(7) Uani 1 1 d . .
H28 H 0.840761 0.227198 0.895848 0.095 Uiso 1 1 calc R U
C29 C 0.88486(9) 0.4099(3) 0.8915(2) 0.0750(7) Uani 1 1 d . .
H29 H 0.902531 0.397622 0.961323 0.090 Uiso 1 1 calc R U
C30 C 0.89633(8) 0.5304(3) 0.83028(17) 0.0624(6) Uani 1 1 d . .
H30 H 0.921202 0.599686 0.857324 0.075 Uiso 1 1 calc R U
C31 C 0.86905(7) 0.5437(2) 0.72618(16) 0.0537(5) Uani 1 1 d . .
C32 C 0.90441(7) 0.7844(2) 0.66197(16) 0.0543(5) Uani 1 1 d . .
C33 C 0.89210(9) 0.9103(3) 0.7171(2) 0.0781(7) Uani 1 1 d . .
H33 H 0.863921 0.907463 0.747132 0.094 Uiso 1 1 calc R U
C34 C 0.92100(10) 1.0409(3) 0.7283(2) 0.0849(8) Uani 1 1 d . .
H34 H 0.912321 1.124426 0.766411 0.102 Uiso 1 1 calc R U
C35 C 0.96217(9) 1.0479(3) 0.6838(2) 0.0733(7) Uani 1 1 d . .
H35 H 0.981407 1.136218 0.690571 0.088 Uiso 1 1 calc R U
C36 C 0.97484(8) 0.9231(3) 0.62889(18) 0.0631(6) Uani 1 1 d . .
H36 H 1.002922 0.928110 0.598582 0.076 Uiso 1 1 calc R U
C37 C 0.94693(7) 0.7895(2) 0.61727(15) 0.0515(5) Uani 1 1 d . .
C38 C 0.96604(7) 0.6605(3) 0.56039(17) 0.0569(5) Uani 1 1 d . .

loop_
_atom_site_aniso_label
_atom_site_aniso_U_11
_atom_site_aniso_U_22
_atom_site_aniso_U_33
_atom_site_aniso_U_23
_atom_site_aniso_U_13
_atom_site_aniso_U_12
O1 0.0805(11) 0.0728(11) 0.0543(9) 0.0079(8) -0.0021(8) -0.0120(8)
C1 0.0467(10) 0.0649(14) 0.0476(11) 0.0069(10) 0.0046(9) -0.0005(10)
N1 0.0477(9) 0.0655(12) 0.0543(9) 0.0007(8) 0.0097(7) -0.0101(8)
O2 0.0822(11) 0.0784(11) 0.0596(9) -0.0047(8) 0.0014(8) -0.0261(9)
C2 0.0645(13) 0.0689(16) 0.0645(13) 0.0053(12) 0.0110(11) 0.0033(11)
N2 0.0439(8) 0.0678(12) 0.0555(10) -0.0015(9) 0.0134(7) -0.0044(8)
O3 0.0829(11) 0.0620(11) 0.1088(14) -0.0119(10) 0.0520(10) -0.0053(9)
C3 0.0821(17) 0.090(2) 0.0753(16) -0.0017(14) 0.0195(14) 0.0141(15)
O4 0.1006(12) 0.0756(12) 0.1212(14) -0.0094(10) 0.0756(12) -0.0061(10)
C4 0.0747(17) 0.113(2) 0.0787(18) 0.0036(17) 0.0269(14) 0.0163(17)
C7 0.0507(11) 0.0665(15) 0.0610(13) 0.0175(11) -0.0011(9) -0.0074(10)
C6 0.0476(11) 0.0713(15) 0.0550(12) 0.0146(11) 0.0054(9) -0.0015(10)
C5 0.0557(13) 0.102(2) 0.0689(14) 0.0191(15) 0.0172(11) -0.0014(13)
C9 0.102(2) 0.0639(18) 0.097(2) 0.0160(16) -0.0059(17) -0.0144(16)
C8 0.0761(16) 0.0727(18) 0.0835(17) 0.0220(14) 0.0040(13) -0.0157(14)
C10 0.098(2) 0.0671(18) 0.0906(19) -0.0058(15) -0.0016(16) 0.0071(15)
C11 0.0677(14) 0.0767(18) 0.0748(16) -0.0060(13) 0.0059(12) 0.0007(13)
C12 0.0500(11) 0.0608(14) 0.0566(12) 0.0036(11) -0.0012(9) -0.0048(10)
C15 0.0961(19) 0.120(2) 0.0481(13) 0.0010(14) 0.0083(13) -0.0358(17)
C14 0.0715(15) 0.100(2) 0.0523(13) -0.0010(13) 0.0021(11) -0.0316(14)
C13 0.0503(11) 0.0665(14) 0.0497(11) -0.0015(10) 0.0100(9) -0.0118(10)
C16 0.0899(18) 0.106(2) 0.0583(14) 0.0047(14) 0.0198(13) -0.0345(16)
C17 0.0653(13) 0.0828(17) 0.0582(13) -0.0007(12) 0.0130(11) -0.0234(12)
C18 0.0494(10) 0.0615(13) 0.0476(11) -0.0024(10) 0.0100(9) -0.0058(9)
C19 0.0446(10) 0.0566(13) 0.0533(11) -0.0031(10) 0.0093(9) -0.0039(9)
C20 0.0386(10) 0.0713(15) 0.0569(12) -0.0043(11) 0.0143(9) 0.0002(9)
C21 0.0553(12) 0.0888(18) 0.0617(13) 0.0058(12) 0.0156(10) -0.0048(12)
C22 0.0620(14) 0.104(2) 0.0631(14) 0.0023(14) 0.0063(11) 0.0028(14)
C23 0.0596(14) 0.104(2) 0.0702(16) -0.0116(15) -0.0004(12) -0.0023(14)
C24 0.0530(12) 0.0766(17) 0.0850(17) -0.0134(14) 0.0097(12) -0.0082(11)
C25 0.0432(10) 0.0642(14) 0.0653(13) -0.0076(11) 0.0152(9) 0.0020(10)
C26 0.0428(10) 0.0586(13) 0.0684(13) -0.0009(11) 0.0190(9) 0.0037(9)
C27 0.0605(13) 0.0675(16) 0.0890(17) 0.0057(13) 0.0215(12) 0.0015(11)
C28 0.0792(16) 0.0747(18) 0.0888(18) 0.0209(14) 0.0289(14) 0.0109(14)
C29 0.0738(15) 0.0872(19) 0.0662(14) 0.0089(14) 0.0184(12) 0.0177(14)
C30 0.0564(12) 0.0714(16) 0.0601(13) -0.0039(11) 0.0128(10) 0.0074(11)
C31 0.0452(10) 0.0617(14) 0.0579(12) -0.0009(10) 0.0192(9) 0.0067(9)
C32 0.0456(10) 0.0629(14) 0.0553(11) -0.0034(10) 0.0117(9) -0.0024(10)
C33 0.0688(15) 0.0817(18) 0.0928(18) -0.0224(15) 0.0376(13) -0.0031(13)
C34 0.0859(18) 0.0757(18) 0.0974(19) -0.0298(15) 0.0279(15) -0.0053(14)
C35 0.0703(15) 0.0688(16) 0.0805(16) -0.0170(13) 0.0136(13) -0.0131(12)
C36 0.0538(12) 0.0678(15) 0.0688(14) -0.0059(12) 0.0145(10) -0.0087(11)
C37 0.0438(10) 0.0591(13) 0.0522(11) -0.0029(10) 0.0112(8) -0.0017(9)
C38 0.0493(11) 0.0596(14) 0.0643(13) -0.0020(11) 0.0173(10) -0.0028(10)

loop_
_atom_type_symbol
_atom_type_description
_atom_type_scat_dispersion_real
_atom_type_scat_dispersion_imag
_atom_type_scat_source
C C 0.0181 0.0091 'International Tables Vol C Tables 4.2.6.8 and 6.1.1.4'
H H 0.0000 0.0000 'International Tables Vol C Tables 4.2.6.8 and 6.1.1.4'
N N 0.0311 0.0180 'International Tables Vol C Tables 4.2.6.8 and 6.1.1.4'
O O 0.0492 0.0322 'International Tables Vol C Tables 4.2.6.8 and 6.1.1.4'

loop_
_geom_angle_atom_site_label_1
_geom_angle_atom_site_label_2
_geom_angle_atom_site_label_3
_geom_angle
C19 O1 H1 109.5
C2 C1 N1 129.25(19)
C2 C1 C6 121.9(2)
N1 C1 C6 108.77(19)
C12 N1 C1 108.38(16)
C12 N1 C13 124.83(17)
C1 N1 C13 124.64(18)
C3 C2 C1 117.5(2)
C3 C2 H2 121.3
C1 C2 H2 121.3
C31 N2 C20 108.63(17)
C31 N2 C32 126.47(17)
C20 N2 C32 124.84(17)
C38 O3 H3A 109.5
C2 C3 C4 121.8(3)
C2 C3 H3 119.1
C4 C3 H3 119.1
C5 C4 C3 120.8(2)
C5 C4 H4 119.6
C3 C4 H4 119.6
C8 C7 C12 118.8(2)
C8 C7 C6 133.9(2)
C12 C7 C6 107.29(19)
C5 C6 C1 119.0(2)
C5 C6 C7 134.0(2)
C1 C6 C7 106.99(18)
C4 C5 C6 118.9(2)
C4 C5 H5 120.5
C6 C5 H5 120.5
C8 C9 C10 121.3(3)
C8 C9 H9 119.3
C10 C9 H9 119.3
C9 C8 C7 119.3(3)
C9 C8 H8 120.4
C7 C8 H8 120.4
C11 C10 C9 121.3(3)
C11 C10 H10 119.4
C9 C10 H10 119.4
C12 C11 C10 116.8(2)
C12 C11 H11 121.6
C10 C11 H11 121.6
C11 C12 N1 128.9(2)
C11 C12 C7 122.5(2)
N1 C12 C7 108.57(19)
C16 C15 C14 120.0(2)
C16 C15 H15 120.0
C14 C15 H15 120.0
C15 C14 C13 120.7(2)
C15 C14 H14 119.7
C13 C14 H14 119.7
C14 C13 C18 119.66(19)
C14 C13 N1 117.89(18)
C18 C13 N1 122.41(17)
C15 C16 C17 120.2(2)
C15 C16 H16 119.9
C17 C16 H16 119.9
C16 C17 C18 120.9(2)
C16 C17 H17 119.6
C18 C17 H17 119.6
C17 C18 C13 118.56(18)
C17 C18 C19 117.59(18)
C13 C18 C19 123.80(18)
O2 C19 O1 122.35(18)
O2 C19 C18 118.64(19)
O1 C19 C18 118.98(18)
C21 C20 N2 128.9(2)
C21 C20 C25 122.3(2)
N2 C20 C25 108.82(18)
C22 C21 C20 117.4(2)
C22 C21 H21 121.3
C20 C21 H21 121.3
C21 C22 C23 121.6(2)
C21 C22 H22 119.2
C23 C22 H22 119.2
C24 C23 C22 121.0(2)
C24 C23 H23 119.5
C22 C23 H23 119.5
C23 C24 C25 119.4(2)
C23 C24 H24 120.3
C25 C24 H24 120.3
C24 C25 C20 118.3(2)
C24 C25 C26 134.9(2)
C20 C25 C26 106.71(18)
C27 C26 C31 119.0(2)
C27 C26 C25 134.1(2)
C31 C26 C25 106.86(18)
C28 C27 C26 119.0(2)
C28 C27 H27 120.5
C26 C27 H27 120.5
C27 C28 C29 120.9(2)
C27 C28 H28 119.6
C29 C28 H28 119.6
C30 C29 C28 121.8(2)
C30 C29 H29 119.1
C28 C29 H29 119.1
C29 C30 C31 117.0(2)
C29 C30 H30 121.5
C31 C30 H30 121.5
N2 C31 C30 128.8(2)
N2 C31 C26 108.98(18)
C30 C31 C26 122.2(2)
C33 C32 C37 119.1(2)
C33 C32 N2 118.60(18)
C37 C32 N2 122.24(18)
C32 C33 C34 121.0(2)
C32 C33 H33 119.5
C34 C33 H33 119.5
C35 C34 C33 120.4(2)
C35 C34 H34 119.8
C33 C34 H34 119.8
C34 C35 C36 119.1(2)
C34 C35 H35 120.4
C36 C35 H35 120.4
C35 C36 C37 121.9(2)
C35 C36 H36 119.1
C37 C36 H36 119.1
C36 C37 C32 118.46(19)
C36 C37 C38 116.40(17)
C32 C37 C38 125.11(18)
O4 C38 O3 122.5(2)
O4 C38 C37 119.5(2)
O3 C38 C37 117.97(17)

loop_
_geom_bond_atom_site_label_1
_geom_bond_atom_site_label_2
_geom_bond_distance
O1 C19 1.271(2)
O1 H1 0.8200
C1 C2 1.379(3)
C1 N1 1.400(3)
C1 C6 1.404(3)
N1 C12 1.396(3)
N1 C13 1.425(2)
O2 C19 1.258(2)
C2 C3 1.379(3)
C2 H2 0.9300
N2 C31 1.388(3)
N2 C20 1.393(2)
N2 C32 1.427(3)
O3 C38 1.283(3)
O3 H3A 0.8200
C3 C4 1.382(4)
C3 H3 0.9300
O4 C38 1.236(2)
C4 C5 1.372(4)
C4 H4 0.9300
C7 C8 1.388(3)
C7 C12 1.406(3)
C7 C6 1.440(3)
C6 C5 1.400(3)
C5 H5 0.9300
C9 C8 1.361(4)
C9 C10 1.389(4)
C9 H9 0.9300
C8 H8 0.9300
C10 C11 1.387(4)
C10 H10 0.9300
C11 C12 1.381(3)
C11 H11 0.9300
C15 C16 1.368(3)
C15 C14 1.375(3)
C15 H15 0.9300
C14 C13 1.386(3)
C14 H14 0.9300
C13 C18 1.398(3)
C16 C17 1.378(3)
C16 H16 0.9300
C17 C18 1.391(3)
C17 H17 0.9300
C18 C19 1.480(3)
C20 C21 1.387(3)
C20 C25 1.405(3)
C21 C22 1.377(3)
C21 H21 0.9300
C22 C23 1.380(4)
C22 H22 0.9300
C23 C24 1.373(3)
C23 H23 0.9300
C24 C25 1.399(3)
C24 H24 0.9300
C25 C26 1.448(3)
C26 C27 1.390(3)
C26 C31 1.402(3)
C27 C28 1.381(3)
C27 H27 0.9300
C28 C29 1.384(4)
C28 H28 0.9300
C29 C30 1.377(3)
C29 H29 0.9300
C30 C31 1.391(3)
C30 H30 0.9300
C32 C33 1.377(3)
C32 C37 1.399(3)
C33 C34 1.382(3)
C33 H33 0.9300
C34 C35 1.364(3)
C34 H34 0.9300
C35 C36 1.372(3)
C35 H35 0.9300
C36 C37 1.389(3)
C36 H36 0.9300
C37 C38 1.486(3)

loop_
_geom_torsion_atom_site_label_1
_geom_torsion_atom_site_label_2
_geom_torsion_atom_site_label_3
_geom_torsion_atom_site_label_4
_geom_torsion
C2 C1 N1 C12 178.1(2)
C6 C1 N1 C12 0.2(2)
C2 C1 N1 C13 14.1(3)
C6 C1 N1 C13 -163.79(17)
N1 C1 C2 C3 -177.2(2)
C6 C1 C2 C3 0.4(3)
C1 C2 C3 C4 -0.9(4)
C2 C3 C4 C5 0.5(4)
C2 C1 C6 C5 0.5(3)
N1 C1 C6 C5 178.58(18)
C2 C1 C6 C7 -178.13(19)
N1 C1 C6 C7 0.0(2)
C8 C7 C6 C5 0.2(4)
C12 C7 C6 C5 -178.4(2)
C8 C7 C6 C1 178.5(2)
C12 C7 C6 C1 -0.1(2)
C3 C4 C5 C6 0.5(4)
C1 C6 C5 C4 -0.9(3)
C7 C6 C5 C4 177.2(2)
C10 C9 C8 C7 -1.2(4)
C12 C7 C8 C9 -2.1(3)
C6 C7 C8 C9 179.5(2)
C8 C9 C10 C11 3.0(4)
C9 C10 C11 C12 -1.3(4)
C10 C11 C12 N1 -179.1(2)
C10 C11 C12 C7 -2.1(3)
C1 N1 C12 C11 177.1(2)
C13 N1 C12 C11 -19.0(3)
C1 N1 C12 C7 -0.2(2)
C13 N1 C12 C7 163.68(18)
C8 C7 C12 C11 3.8(3)
C6 C7 C12 C11 -177.31(19)
C8 C7 C12 N1 -178.63(19)
C6 C7 C12 N1 0.2(2)
C16 C15 C14 C13 1.2(5)
C15 C14 C13 C18 -0.2(4)
C15 C14 C13 N1 -177.8(2)
C12 N1 C13 C14 -53.4(3)
C1 N1 C13 C14 107.9(2)
C12 N1 C13 C18 129.0(2)
C1 N1 C13 C18 -69.6(3)
C14 C15 C16 C17 -0.7(5)
C15 C16 C17 C18 -0.9(4)
C16 C17 C18 C13 1.9(4)
C16 C17 C18 C19 -175.6(2)
C14 C13 C18 C17 -1.4(3)
N1 C13 C18 C17 176.2(2)
C14 C13 C18 C19 176.0(2)
N1 C13 C18 C19 -6.5(3)
C17 C18 C19 O2 -22.4(3)
C13 C18 C19 O2 160.2(2)
C17 C18 C19 O1 155.8(2)
C13 C18 C19 O1 -21.6(3)
C31 N2 C20 C21 177.2(2)
C32 N2 C20 C21 -0.1(3)
C31 N2 C20 C25 -0.7(2)
C32 N2 C20 C25 -178.05(17)
N2 C20 C21 C22 -178.1(2)
C25 C20 C21 C22 -0.4(3)
C20 C21 C22 C23 -0.2(4)
C21 C22 C23 C24 0.6(4)
C22 C23 C24 C25 -0.3(4)
C23 C24 C25 C20 -0.3(3)
C23 C24 C25 C26 176.9(2)
C21 C20 C25 C24 0.7(3)
N2 C20 C25 C24 178.77(18)
C21 C20 C25 C26 -177.26(19)
N2 C20 C25 C26 0.8(2)
C24 C25 C26 C27 0.2(4)
C20 C25 C26 C27 177.6(2)
C24 C25 C26 C31 -178.1(2)
C20 C25 C26 C31 -0.6(2)
C31 C26 C27 C28 -0.3(3)
C25 C26 C27 C28 -178.4(2)
C26 C27 C28 C29 -0.4(4)
C27 C28 C29 C30 0.7(4)
C28 C29 C30 C31 -0.3(3)
C20 N2 C31 C30 -178.68(19)
C32 N2 C31 C30 -1.4(3)
C20 N2 C31 C26 0.3(2)
C32 N2 C31 C26 177.60(17)
C29 C30 C31 N2 178.45(19)
C29 C30 C31 C26 -0.4(3)
C27 C26 C31 N2 -178.37(18)
C25 C26 C31 N2 0.2(2)
C27 C26 C31 C30 0.7(3)
C25 C26 C31 C30 179.27(18)
C31 N2 C32 C33 -78.8(3)
C20 N2 C32 C33 98.1(2)
C31 N2 C32 C37 103.5(2)
C20 N2 C32 C37 -79.6(3)
C37 C32 C33 C34 0.2(4)
N2 C32 C33 C34 -177.6(2)
C32 C33 C34 C35 0.7(4)
C33 C34 C35 C36 -0.8(4)
C34 C35 C36 C37 0.0(4)
C35 C36 C37 C32 0.9(3)
C35 C36 C37 C38 -177.2(2)
C33 C32 C37 C36 -0.9(3)
N2 C32 C37 C36 176.73(19)
C33 C32 C37 C38 177.0(2)
N2 C32 C37 C38 -5.3(3)
C36 C37 C38 O4 -18.4(3)
C32 C37 C38 O4 163.6(2)
C36 C37 C38 O3 159.4(2)
C32 C37 C38 O3 -18.5(3)
